data_7038395
loop_
_publ_author_name
'Puentes, Roberto'
'Torres, Julia'
'Kremer, Carlos'
'Cano, Joan'
'Lloret, Francesc'
'Capucci, Davide'
'Bacchi, Alessia'

_publ_section_title
;
 Mononuclear and polynuclear complexes ligated by an iminodiacetic acid
 derivative: synthesis, structure, solution studies and magnetic
 properties.
;
_journal_issue 12
_journal_name_full 'Dalton transactions (Cambridge, England : 2003)'
_journal_page_first 5356
_journal_page_last 5373
_journal_paper_doi 10.1039/c5dt05060j
_journal_volume 45
_journal_year 2016
_chemical_formula_sum 'C24 H41 Cu Er N2 O18'
_chemical_formula_weight 876.39
_chemical_name_systematic
;
 ?
;
_space_group_crystal_system monoclinic
_space_group_IT_number 14
_space_group_name_Hall '-P 2ybc'
_space_group_name_H-M_alt 'P 1 21/c 1'
_symmetry_space_group_name_Hall '-P 2ybc'
_symmetry_space_group_name_H-M 'P 1 21/c 1'
_atom_sites_solution_hydrogens mixed
_audit_creation_date 2015-02-18
_audit_creation_method
;
Olex2 1.2
(compiled 2015.01.26 svn.r3150 for OlexSys, GUI svn.r4998)
;
_audit_update_record
;
2016-01-29 deposited with the CCDC.
2016-02-10 downloaded from the CCDC.
;
_cell_angle_alpha 90
_cell_angle_beta 104.560(10)
_cell_angle_gamma 90
_cell_formula_units_Z 4
_cell_length_a 21.430(10)
_cell_length_b 6.733(4)
_cell_length_c 25.260(10)
_cell_measurement_reflns_used 9971
_cell_measurement_temperature 293(2)
_cell_measurement_theta_max 24
_cell_measurement_theta_min 5
_cell_volume 3528(3)
_computing_data_collection 'Brueker software'
_computing_molecular_graphics 'Olex2 (Dolomanov et al., 2009)'
_computing_publication_material 'Olex2 (Dolomanov et al., 2009)'
_computing_structure_refinement 'ShelXL (Sheldrick, 2015)'
_computing_structure_solution 'SIR2011 (Burla et al., 2007)'
_diffrn_ambient_temperature 293(2)
_diffrn_measured_fraction_theta_full 1.000
_diffrn_measured_fraction_theta_max 0.978
_diffrn_measurement_device_type 'Bruker SMART BREEZE CCD area detector'
_diffrn_measurement_method '\w and \f scans'
_diffrn_radiation_monochromator graphite
_diffrn_radiation_type MoK\a
_diffrn_radiation_wavelength 0.71073
_diffrn_reflns_av_R_equivalents 0.1640
_diffrn_reflns_av_unetI/netI 0.1474
_diffrn_reflns_Laue_measured_fraction_full 1.000
_diffrn_reflns_Laue_measured_fraction_max 0.978
_diffrn_reflns_limit_h_max 28
_diffrn_reflns_limit_h_min -28
_diffrn_reflns_limit_k_max 9
_diffrn_reflns_limit_k_min -9
_diffrn_reflns_limit_l_max 34
_diffrn_reflns_limit_l_min -34
_diffrn_reflns_number 48847
_diffrn_reflns_point_group_measured_fraction_full 1.000
_diffrn_reflns_point_group_measured_fraction_max 0.978
_diffrn_reflns_theta_full 25.242
_diffrn_reflns_theta_max 29.079
_diffrn_reflns_theta_min 0.982
_diffrn_source 'sealed tube'
_exptl_absorpt_coefficient_mu 3.037
_exptl_absorpt_correction_T_max 1
_exptl_absorpt_correction_T_min 0.8
_exptl_absorpt_correction_type multi-scan
_exptl_absorpt_process_details 'according to BRUKER software'
_exptl_crystal_colour blue
_exptl_crystal_density_diffrn 1.650
_exptl_crystal_description prism
_exptl_crystal_F_000 1635
_exptl_crystal_size_max 0.5
_exptl_crystal_size_mid 0.2
_exptl_crystal_size_min 0.1
_refine_diff_density_max 4.948
_refine_diff_density_min -1.273
_refine_diff_density_rms 0.404
_refine_ls_extinction_coef 0.040(2)
_refine_ls_extinction_expression Fc^*^=kFc[1+0.001xFc^2^\l^3^/sin(2\q)]^-1/4^
_refine_ls_extinction_method SHELXL
_refine_ls_goodness_of_fit_ref 1.017
_refine_ls_hydrogen_treatment constr
_refine_ls_matrix_type full
_refine_ls_number_parameters 396
_refine_ls_number_reflns 9255
_refine_ls_number_restraints 0
_refine_ls_restrained_S_all 1.017
_refine_ls_R_factor_all 0.1560
_refine_ls_R_factor_gt 0.1046
_refine_ls_shift/su_max 0.000
_refine_ls_shift/su_mean 0.000
_refine_ls_structure_factor_coef Fsqd
_refine_ls_weighting_details 'w=1/[\s^2^(Fo^2^)+(0.1346P)^2^] where P=(Fo^2^+2Fc^2^)/3'
_refine_ls_weighting_scheme calc
_refine_ls_wR_factor_gt 0.2335
_refine_ls_wR_factor_ref 0.2609
_reflns_Friedel_coverage 0.000
_reflns_number_gt 5272
_reflns_number_total 9255
_reflns_threshold_expression 'I > 2\s(I)'
_cod_data_source_file c5dt05060j2.cif
_cod_data_source_block ercubida
_cod_depositor_comments 'Adding full bibliography for 7038389--7038395.cif.'
_cod_database_code 7038395
_shelxl_version_number 2013-4
_shelx_space_group_comment
;
The symmetry employed for this shelxl refinement is uniquely defined
by the following loop, which should always be used as a source of
symmetry information in preference to the above space-group names.
They are only intended as comments.
;
_olex2_refinement_description
;
1. Fixed Uiso
 At 1.2 times of:
  All C(H) groups, All C(H,H) groups
 At 1.5 times of:
  All C(H,H,H) groups
2. Others
 Fixed Uiso: H11A(0.2) H11B(0.2) H12A(0.2) H12B(0.2) H13A(0.2) H13B(0.2)
 H14A(0.2) H14B(0.2) H15A(0.2) H15B(0.2) H18C(0.2) H16A(0.2) H16B(0.2)
 H18D(0.2) H17A(0.2) H17B(0.2)
 Fixed X: H11A(0.75302) H11B(0.69303) H12A(0.715261) H12B(0.75703) H13A(0.636)
 H13B(0.634529) H14A(0.855241) H14B(0.89389) H15A(0.80433) H15B(0.740029)
 H18C(0.713201) H16A(0.747499) H16B(0.777699) H18D(0.678101) H17A(1.2429)
 H17B(1.2027)
 Fixed Y: H11A(0.477489) H11B(0.35109) H12A(-0.18228) H12B(-0.04277) H13A(-
 0.024131) H13B(0.15688) H14A(-0.16261) H14B(0.030459) H15A(0.38422)
 H15B(0.4669) H18C(0.579399) H16A(0.2271) H16B(0.0569) H18D(0.425301)
 H17A(0.220901) H17B(0.329201)
 Fixed Z: H11A(0.06503) H11B(0.06927) H12A(-0.059571) H12B(-0.08661) H13A(-
 0.01872) H13B(0.01999) H14A(-0.000401) H14B(0.021841) H15A(-0.052371) H15B(-
 0.032331) H18C(0.265301) H16A(0.2154) H16B(0.188001) H18D(0.204599)
 H17A(0.2385) H17B(0.181901)
3.a Secondary CH2 refined with riding coordinates:
 C7(H7A,H7B), C8(H8A,H8B), C10(H10A,H10B), C18(H18A,H18B), C19(H19A,H19B),
 C21(H21A,H21B)
3.b Aromatic/amide H refined with riding coordinates:
 C2(H2), C3(H3), C4(H4), C5(H5), C6(H6), C13(H13), C14(H14), C15(H15),
 C16(H16), C17(H17)
3.c Fitted hexagon refined as free rotating group:
 C1(C2,C3,C4,C5,C6), C12(C13,C14,C15,C16,C17)
3.d Idealised Me refined as rotating group:
 C101(H10C,H10D,H10E)

;
_olex2_submission_special_instructions 'No special instructions were received'

loop_
_space_group_symop_operation_xyz
'x, y, z'
'-x, y+1/2, -z+1/2'
'-x, -y, -z'
'x, -y-1/2, z-1/2'

loop_
_atom_site_label
_atom_site_type_symbol
_atom_site_fract_x
_atom_site_fract_y
_atom_site_fract_z
_atom_site_U_iso_or_equiv
_atom_site_adp_type
_atom_site_occupancy
_atom_site_site_symmetry_order
_atom_site_calc_flag
_atom_site_refinement_flags_posn
_atom_site_refinement_flags_adp
_atom_site_refinement_flags_occupancy
Er1 Er 0.76626(2) 0.10873(6) 0.01793(2) 0.0506(3) Uani 1 1 d . . .
Cu1 Cu 0.5000 0.5000 0.0000 0.0488(4) Uani 1 2 d S T P
Cu2 Cu 1.0000 0.5000 0.0000 0.0560(5) Uani 1 2 d S T P
N1 N 1.0037(4) 0.5772(12) 0.0791(4) 0.053(2) Uani 1 1 d . . .
N2 N 0.5050(4) 0.3888(11) -0.0750(3) 0.0469(18) Uani 1 1 d . . .
O1 O 0.8523(3) 0.3066(11) 0.0636(3) 0.066(2) Uani 1 1 d . . .
O2 O 0.9403(4) 0.2534(11) 0.0317(3) 0.066(2) Uani 1 1 d . . .
O3 O 1.0842(4) 0.3677(12) 0.0317(3) 0.068(2) Uani 1 1 d . . .
O4 O 1.1525(5) 0.2836(19) 0.1095(4) 0.109(4) Uani 1 1 d . . .
O5 O 0.6561(5) 0.6416(12) -0.0723(4) 0.087(3) Uani 1 1 d . . .
O6 O 0.5804(4) 0.7140(10) -0.0273(3) 0.0617(19) Uani 1 1 d . . .
O7 O 0.4250(3) 0.6517(10) -0.0414(3) 0.0539(17) Uani 1 1 d . . .
O8 O 0.3531(4) 0.6251(13) -0.1230(4) 0.077(2) Uani 1 1 d . . .
O9 O 0.7680(4) -0.2314(11) 0.0525(4) 0.066(2) Uani 1 1 d . . .
O10 O 0.7837(4) 0.0159(12) 0.1113(3) 0.067(2) Uani 1 1 d . . .
O11 O 0.7192(4) 0.3912(9) 0.0450(4) 0.064(2) Uani 1 1 d . . .
H11A H 0.7530 0.4775 0.0650 0.200 Uiso 1 1 d . . .
H11B H 0.6930 0.3511 0.0693 0.200 Uiso 1 1 d . . .
O12 O 0.7247(8) -0.046(2) -0.0660(5) 0.156(7) Uani 1 1 d . . .
H12A H 0.7153 -0.1823 -0.0596 0.200 Uiso 1 1 d . . .
H12B H 0.7570 -0.0428 -0.0866 0.200 Uiso 1 1 d . . .
O13 O 0.6569(4) 0.0363(12) 0.0160(4) 0.069(2) Uani 1 1 d . . .
H13A H 0.6360 -0.0241 -0.0187 0.200 Uiso 1 1 d . . .
H13B H 0.6345 0.1569 0.0200 0.200 Uiso 1 1 d . . .
O14 O 0.8556(4) -0.0188(13) -0.0043(5) 0.103(4) Uani 1 1 d . . .
H14A H 0.8552 -0.1626 -0.0004 0.200 Uiso 1 1 d . . .
H14B H 0.8939 0.0305 0.0218 0.200 Uiso 1 1 d . . .
O15 O 0.7606(8) 0.3479(16) -0.0512(5) 0.119(4) Uani 1 1 d . . .
H15A H 0.8043 0.3842 -0.0524 0.200 Uiso 1 1 d . . .
H15B H 0.7400 0.4669 -0.0323 0.200 Uiso 1 1 d . . .
C1 C 1.0214(4) 0.8952(10) 0.1395(3) 0.058(3) Uani 1 1 d . . .
C2 C 0.9644(3) 0.9732(11) 0.1476(3) 0.064(3) Uani 1 1 d G . .
H2 H 0.9262 0.9611 0.1204 0.076 Uiso 1 1 calc R . .
C3 C 0.9644(5) 1.0691(11) 0.1963(4) 0.082(4) Uani 1 1 d G . .
H3 H 0.9263 1.1212 0.2017 0.098 Uiso 1 1 calc R . .
C4 C 1.0214(6) 1.0871(12) 0.2370(3) 0.106(6) Uani 1 1 d G . .
H4 H 1.0215 1.1512 0.2696 0.128 Uiso 1 1 calc R . .
C5 C 1.0784(5) 1.0092(14) 0.2289(3) 0.108(6) Uani 1 1 d G . .
H5 H 1.1166 1.0212 0.2562 0.130 Uiso 1 1 calc R . .
C6 C 1.0784(3) 0.9133(12) 0.1802(4) 0.077(4) Uani 1 1 d G . .
H6 H 1.1165 0.8611 0.1748 0.093 Uiso 1 1 calc R . .
C7 C 1.0206(5) 0.7980(15) 0.0851(4) 0.055(2) Uani 1 1 d . . .
H7A H 1.0628 0.8156 0.0783 0.066 Uiso 1 1 calc R . .
H7B H 0.9899 0.8693 0.0567 0.066 Uiso 1 1 calc R . .
C8 C 0.9380(6) 0.5411(17) 0.0889(5) 0.061(3) Uani 1 1 d . . .
H8A H 0.9101 0.6536 0.0758 0.073 Uiso 1 1 calc R . .
H8B H 0.9418 0.5268 0.1278 0.073 Uiso 1 1 calc R . .
C9 C 0.9081(6) 0.3486(14) 0.0584(4) 0.054(3) Uani 1 1 d . . .
C10 C 1.0539(5) 0.4528(17) 0.1151(5) 0.057(3) Uani 1 1 d . . .
H10A H 1.0332 0.3461 0.1301 0.068 Uiso 1 1 calc R . .
H10B H 1.0777 0.5330 0.1453 0.068 Uiso 1 1 calc R . .
C11 C 1.1020(6) 0.3618(18) 0.0848(6) 0.070(3) Uani 1 1 d . . .
C12 C 0.4800(4) 0.0699(10) -0.1332(3) 0.057(3) Uani 1 1 d . . .
C13 C 0.5357(4) -0.0017(12) -0.1452(4) 0.074(4) Uani 1 1 d G . .
H13 H 0.5753 0.0125 -0.1198 0.089 Uiso 1 1 calc R . .
C14 C 0.5323(5) -0.0947(11) -0.1949(4) 0.101(6) Uani 1 1 d G . .
H14 H 0.5696 -0.1426 -0.2029 0.121 Uiso 1 1 calc R . .
C15 C 0.4732(7) -0.1161(12) -0.2328(3) 0.130(9) Uani 1 1 d G . .
H15 H 0.4709 -0.1783 -0.2661 0.157 Uiso 1 1 calc R . .
C16 C 0.4174(5) -0.0444(14) -0.2209(3) 0.132(8) Uani 1 1 d G . .
H16 H 0.3779 -0.0587 -0.2462 0.158 Uiso 1 1 calc R . .
C17 C 0.4208(4) 0.0485(13) -0.1711(4) 0.078(4) Uani 1 1 d G . .
H17 H 0.3835 0.0965 -0.1631 0.094 Uiso 1 1 calc R . .
C18 C 0.4850(5) 0.1786(14) -0.0780(5) 0.054(2) Uani 1 1 d . . .
H18A H 0.4433 0.1710 -0.0697 0.065 Uiso 1 1 calc R . .
H18B H 0.5154 0.1064 -0.0496 0.065 Uiso 1 1 calc R . .
C19 C 0.5720(5) 0.4114(13) -0.0805(5) 0.053(2) Uani 1 1 d . . .
H19A H 0.5716 0.4018 -0.1189 0.063 Uiso 1 1 calc R . .
H19B H 0.5977 0.3021 -0.0616 0.063 Uiso 1 1 calc R . .
C20 C 0.6044(5) 0.6061(14) -0.0580(5) 0.056(3) Uani 1 1 d . . .
C21 C 0.4614(5) 0.5162(16) -0.1161(4) 0.055(2) Uani 1 1 d . . .
H21A H 0.4423 0.4382 -0.1484 0.065 Uiso 1 1 calc R . .
H21B H 0.4860 0.6230 -0.1268 0.065 Uiso 1 1 calc R . .
C22 C 0.4082(5) 0.6033(14) -0.0928(5) 0.054(2) Uani 1 1 d . . .
C100 C 0.7801(6) -0.1681(17) 0.1022(6) 0.065(3) Uani 1 1 d . . .
C101 C 0.7881(8) -0.312(2) 0.1487(6) 0.095(5) Uani 1 1 d . . .
H10C H 0.8113 -0.2493 0.1819 0.143 Uiso 1 1 calc GR . .
H10D H 0.8116 -0.4261 0.1416 0.143 Uiso 1 1 calc GR . .
H10E H 0.7464 -0.3529 0.1523 0.143 Uiso 1 1 calc GR . .
O16 O 0.7869(11) 0.152(2) 0.2185(7) 0.175(7) Uani 1 1 d . . .
O17 O 1.2392(9) 0.345(3) 0.2135(7) 0.180(7) Uani 1 1 d . . .
O18 O 0.7048(9) 0.464(3) 0.2420(7) 0.170(7) Uani 1 1 d . . .
H18C H 0.7132 0.5794 0.2653 0.200 Uiso 1 1 d . . .
H16A H 0.7475 0.2271 0.2154 0.200 Uiso 1 1 d . . .
H16B H 0.7777 0.0569 0.1880 0.200 Uiso 1 1 d . . .
H18D H 0.6781 0.4253 0.2046 0.200 Uiso 1 1 d . . .
H17A H 1.2429 0.2209 0.2385 0.200 Uiso 1 1 d . . .
H17B H 1.2027 0.3292 0.1819 0.200 Uiso 1 1 d . . .

loop_
_atom_site_aniso_label
_atom_site_aniso_U_11
_atom_site_aniso_U_22
_atom_site_aniso_U_33
_atom_site_aniso_U_23
_atom_site_aniso_U_13
_atom_site_aniso_U_12
Er1 0.0459(3) 0.0518(3) 0.0635(4) -0.0029(2) 0.0309(2) -0.00623(19)
Cu1 0.0478(10) 0.0548(10) 0.0520(10) -0.0042(7) 0.0278(8) 0.0008(7)
Cu2 0.0504(10) 0.0754(12) 0.0525(11) -0.0116(8) 0.0319(9) -0.0137(9)
N1 0.047(5) 0.062(5) 0.061(5) -0.005(4) 0.031(4) -0.016(4)
N2 0.040(4) 0.057(5) 0.050(5) -0.003(3) 0.022(4) 0.004(3)
O1 0.050(4) 0.074(4) 0.088(5) -0.008(4) 0.044(4) -0.021(4)
O2 0.059(4) 0.080(5) 0.077(5) -0.024(4) 0.050(4) -0.020(4)
O3 0.052(5) 0.105(6) 0.058(5) -0.021(4) 0.032(4) -0.008(4)
O4 0.076(7) 0.166(10) 0.095(7) -0.002(7) 0.039(6) 0.046(7)
O5 0.084(6) 0.081(5) 0.116(8) -0.018(5) 0.063(6) -0.023(5)
O6 0.064(5) 0.056(4) 0.078(5) -0.016(4) 0.041(4) -0.004(3)
O7 0.050(4) 0.069(4) 0.050(4) -0.005(3) 0.027(3) 0.003(3)
O8 0.055(5) 0.111(7) 0.072(5) 0.006(5) 0.028(4) 0.010(4)
O9 0.070(5) 0.058(4) 0.083(6) 0.006(4) 0.043(4) -0.001(4)
O10 0.082(6) 0.074(5) 0.056(4) 0.004(4) 0.034(4) -0.021(4)
O11 0.064(5) 0.052(4) 0.093(6) -0.008(3) 0.050(5) -0.006(3)
O12 0.201(15) 0.204(13) 0.073(7) -0.029(8) 0.049(8) -0.156(13)
O13 0.046(4) 0.064(4) 0.105(6) -0.007(4) 0.032(4) 0.000(3)
O14 0.079(6) 0.067(5) 0.196(11) -0.053(6) 0.096(7) -0.023(5)
O15 0.177(13) 0.098(7) 0.110(8) 0.035(6) 0.092(9) 0.016(8)
C1 0.069(7) 0.058(6) 0.050(6) -0.002(5) 0.019(5) -0.012(5)
C2 0.073(8) 0.063(6) 0.070(7) 0.002(5) 0.046(6) -0.002(6)
C3 0.115(12) 0.073(8) 0.077(9) -0.002(6) 0.062(9) 0.003(7)
C4 0.19(2) 0.075(9) 0.055(8) -0.012(7) 0.041(11) -0.002(10)
C5 0.157(18) 0.078(10) 0.073(10) -0.011(8) -0.002(11) -0.021(10)
C6 0.070(9) 0.087(9) 0.072(8) -0.012(7) 0.011(7) -0.004(6)
C7 0.048(6) 0.062(6) 0.063(6) -0.007(5) 0.027(5) -0.015(5)
C8 0.059(7) 0.070(6) 0.069(7) -0.008(5) 0.042(6) -0.013(5)
C9 0.065(7) 0.054(5) 0.057(6) -0.004(4) 0.040(5) -0.008(5)
C10 0.055(6) 0.069(6) 0.058(6) -0.004(5) 0.034(5) -0.009(5)
C11 0.057(7) 0.076(7) 0.090(10) 0.003(6) 0.041(7) -0.003(6)
C12 0.080(8) 0.049(5) 0.048(6) -0.006(4) 0.027(6) -0.006(5)
C13 0.108(11) 0.055(6) 0.066(7) -0.004(5) 0.034(7) -0.002(6)
C14 0.185(19) 0.062(8) 0.086(10) -0.010(7) 0.091(12) -0.004(9)
C15 0.27(3) 0.064(9) 0.065(10) -0.016(7) 0.047(15) -0.005(12)
C16 0.19(2) 0.090(11) 0.085(12) -0.004(9) -0.023(13) -0.040(13)
C17 0.093(10) 0.071(7) 0.070(8) -0.007(6) 0.018(8) -0.002(7)
C18 0.055(6) 0.050(5) 0.070(7) -0.006(5) 0.039(5) -0.005(5)
C19 0.047(6) 0.048(5) 0.071(7) -0.005(4) 0.030(5) -0.001(4)
C20 0.048(6) 0.058(6) 0.071(7) 0.000(5) 0.030(5) -0.005(4)
C21 0.058(6) 0.058(6) 0.056(6) -0.005(5) 0.030(5) -0.001(5)
C22 0.050(6) 0.059(6) 0.056(6) 0.012(5) 0.016(5) -0.002(4)
C100 0.064(7) 0.056(6) 0.075(8) 0.014(6) 0.019(6) -0.006(5)
C101 0.111(12) 0.086(9) 0.087(10) 0.018(8) 0.022(9) -0.015(9)
O16 0.26(2) 0.164(12) 0.125(12) -0.044(10) 0.088(13) -0.023(13)
O17 0.147(14) 0.236(16) 0.136(13) -0.045(12) -0.002(10) 0.045(12)
O18 0.191(17) 0.170(12) 0.133(13) 0.012(11) 0.009(11) -0.054(13)

loop_
_atom_type_symbol
_atom_type_description
_atom_type_scat_dispersion_real
_atom_type_scat_dispersion_imag
_atom_type_scat_source
C C 0.0033 0.0016 'International Tables Vol C Tables 4.2.6.8 and 6.1.1.4'
H H 0.0000 0.0000 'International Tables Vol C Tables 4.2.6.8 and 6.1.1.4'
N N 0.0061 0.0033 'International Tables Vol C Tables 4.2.6.8 and 6.1.1.4'
O O 0.0106 0.0060 'International Tables Vol C Tables 4.2.6.8 and 6.1.1.4'
Cu Cu 0.3201 1.2651 'International Tables Vol C Tables 4.2.6.8 and 6.1.1.4'
Er Er -0.2586 4.9576 'International Tables Vol C Tables 4.2.6.8 and 6.1.1.4'

loop_
_geom_angle_atom_site_label_1
_geom_angle_atom_site_label_2
_geom_angle_atom_site_label_3
_geom_angle
_geom_angle_site_symmetry_1
_geom_angle_site_symmetry_3
O1 Er1 O9 114.7(3) . .
O1 Er1 O10 75.6(3) . .
O1 Er1 O13 141.1(3) . .
O1 Er1 O15 82.2(4) . .
O1 Er1 C100 94.9(3) . .
O9 Er1 C100 27.5(3) . .
O10 Er1 O9 54.2(3) . .
O10 Er1 O13 82.8(3) . .
O10 Er1 C100 26.7(3) . .
O11 Er1 O1 74.6(3) . .
O11 Er1 O9 128.8(3) . .
O11 Er1 O10 84.0(3) . .
O11 Er1 O13 71.2(3) . .
O11 Er1 O15 73.4(4) . .
O11 Er1 C100 107.0(4) . .
O12 Er1 O1 141.2(3) . .
O12 Er1 O9 82.9(4) . .
O12 Er1 O10 135.7(4) . .
O12 Er1 O11 122.4(5) . .
O12 Er1 O13 75.0(4) . .
O12 Er1 O15 72.1(5) . .
O12 Er1 C100 109.9(4) . .
O13 Er1 O9 75.1(3) . .
O13 Er1 C100 78.1(3) . .
O14 Er1 O1 74.4(3) . .
O14 Er1 O9 78.4(3) . .
O14 Er1 O10 102.3(4) . .
O14 Er1 O11 145.6(3) . .
O14 Er1 O12 76.2(5) . .
O14 Er1 O13 142.7(3) . .
O14 Er1 O15 88.0(4) . .
O14 Er1 C100 90.1(4) . .
O15 Er1 O9 153.8(4) . .
O15 Er1 O10 151.8(4) . .
O15 Er1 O13 104.9(4) . .
O15 Er1 C100 176.8(5) . .
N2 Cu1 N2 180.0 . 3_665
O7 Cu1 N2 94.4(3) 3_665 .
O7 Cu1 N2 85.6(3) 3_665 3_665
O7 Cu1 N2 94.4(3) . 3_665
O7 Cu1 N2 85.6(3) . .
O7 Cu1 O7 180.0 . 3_665
N1 Cu2 N1 180.0 . 3_765
N1 Cu2 O2 74.8(3) . .
N1 Cu2 O2 105.2(3) . 3_765
N1 Cu2 O2 74.8(3) 3_765 3_765
N1 Cu2 O2 105.2(3) 3_765 .
O2 Cu2 O2 180.0(2) . 3_765
O3 Cu2 N1 85.0(3) . .
O3 Cu2 N1 95.0(3) . 3_765
O3 Cu2 N1 95.0(3) 3_765 .
O3 Cu2 N1 85.0(3) 3_765 3_765
O3 Cu2 O2 93.6(3) 3_765 3_765
O3 Cu2 O2 86.4(3) . 3_765
O3 Cu2 O2 86.4(3) 3_765 .
O3 Cu2 O2 93.6(3) . .
O3 Cu2 O3 180.0 . 3_765
C7 N1 Cu2 107.1(6) . .
C8 N1 Cu2 108.1(6) . .
C8 N1 C7 110.3(8) . .
C10 N1 Cu2 107.4(6) . .
C10 N1 C7 111.8(8) . .
C10 N1 C8 111.8(8) . .
C18 N2 Cu1 108.3(6) . .
C18 N2 C19 111.6(7) . .
C18 N2 C21 113.3(8) . .
C19 N2 Cu1 108.8(6) . .
C19 N2 C21 109.2(8) . .
C21 N2 Cu1 105.3(6) . .
C9 O1 Er1 136.5(7) . .
C9 O2 Cu2 104.0(6) . .
C11 O3 Cu2 115.4(7) . .
C22 O7 Cu1 112.7(6) . .
C100 O9 Er1 91.1(6) . .
C100 O10 Er1 95.1(7) . .
Er1 O11 H11A 108.8(6) . .
Er1 O11 H11B 108.7(5) . .
H11A O11 H11B 108.3(9) . .
Er1 O12 H12A 108.7(8) . .
Er1 O12 H12B 108.7(8) . .
H12A O12 H12B 108.6(18) . .
Er1 O13 H13A 109.5(6) . .
Er1 O13 H13B 109.8(6) . .
H13A O13 H13B 108.8(8) . .
Er1 O14 H14A 108.6(6) . .
Er1 O14 H14B 108.6(6) . .
H14A O14 H14B 107.3(12) . .
Er1 O15 H15A 108.8(10) . .
Er1 O15 H15B 97.4(6) . .
H15A O15 H15B 109.2(12) . .
C2 C1 C6 120.0 . .
C2 C1 C7 119.0(6) . .
C6 C1 C7 121.0(6) . .
C1 C2 H2 120.0 . .
C3 C2 C1 120.0 . .
C3 C2 H2 120.0 . .
C2 C3 H3 120.0 . .
C2 C3 C4 120.0 . .
C4 C3 H3 120.0 . .
C3 C4 H4 120.0 . .
C3 C4 C5 120.0 . .
C5 C4 H4 120.0 . .
C4 C5 H5 120.0 . .
C6 C5 C4 120.0 . .
C6 C5 H5 120.0 . .
C1 C6 H6 120.0 . .
C5 C6 C1 120.0 . .
C5 C6 H6 120.0 . .
N1 C7 H7A 108.0 . .
N1 C7 H7B 108.0 . .
C1 C7 N1 117.3(8) . .
C1 C7 H7A 108.0 . .
C1 C7 H7B 108.0 . .
H7A C7 H7B 107.2 . .
N1 C8 H8A 109.7 . .
N1 C8 H8B 109.7 . .
N1 C8 C9 109.6(8) . .
H8A C8 H8B 108.2 . .
C9 C8 H8A 109.7 . .
C9 C8 H8B 109.7 . .
O1 C9 C8 114.5(9) . .
O2 C9 O1 127.0(10) . .
O2 C9 C8 118.5(9) . .
N1 C10 H10A 109.0 . .
N1 C10 H10B 109.0 . .
N1 C10 C11 113.0(9) . .
H10A C10 H10B 107.8 . .
C11 C10 H10A 109.0 . .
C11 C10 H10B 109.0 . .
O3 C11 C10 115.9(11) . .
O4 C11 O3 122.1(12) . .
O4 C11 C10 121.9(12) . .
C13 C12 C17 120.0 . .
C13 C12 C18 119.2(7) . .
C17 C12 C18 120.7(7) . .
C12 C13 H13 120.0 . .
C12 C13 C14 120.0 . .
C14 C13 H13 120.0 . .
C13 C14 H14 120.0 . .
C13 C14 C15 120.0 . .
C15 C14 H14 120.0 . .
C14 C15 H15 120.0 . .
C16 C15 C14 120.0 . .
C16 C15 H15 120.0 . .
C15 C16 H16 120.0 . .
C15 C16 C17 120.0 . .
C17 C16 H16 120.0 . .
C12 C17 H17 120.0 . .
C16 C17 C12 120.0 . .
C16 C17 H17 120.0 . .
N2 C18 C12 116.8(8) . .
N2 C18 H18A 108.1 . .
N2 C18 H18B 108.1 . .
C12 C18 H18A 108.1 . .
C12 C18 H18B 108.1 . .
H18A C18 H18B 107.3 . .
N2 C19 H19A 108.6 . .
N2 C19 H19B 108.6 . .
N2 C19 C20 114.5(8) . .
H19A C19 H19B 107.6 . .
C20 C19 H19A 108.6 . .
C20 C19 H19B 108.6 . .
O5 C20 C19 113.8(9) . .
O6 C20 O5 125.8(10) . .
O6 C20 C19 120.4(9) . .
N2 C21 H21A 109.5 . .
N2 C21 H21B 109.5 . .
N2 C21 C22 110.7(8) . .
H21A C21 H21B 108.1 . .
C22 C21 H21A 109.5 . .
C22 C21 H21B 109.5 . .
O7 C22 C21 115.8(9) . .
O8 C22 O7 124.6(11) . .
O8 C22 C21 119.6(10) . .
O9 C100 Er1 61.4(6) . .
O9 C100 C101 120.3(11) . .
O10 C100 Er1 58.1(6) . .
O10 C100 O9 119.5(10) . .
O10 C100 C101 120.2(12) . .
C101 C100 Er1 178.3(10) . .
C100 C101 H10C 109.5 . .
C100 C101 H10D 109.5 . .
C100 C101 H10E 109.5 . .
H10C C101 H10D 109.5 . .
H10C C101 H10E 109.5 . .
H10D C101 H10E 109.5 . .
H16A O16 H16B 106(2) . .
H17A O17 H17B 109.6(18) . .
H18C O18 H18D 139(2) . .

loop_
_geom_bond_atom_site_label_1
_geom_bond_atom_site_label_2
_geom_bond_distance
_geom_bond_site_symmetry_2
Er1 O1 2.331(7) .
Er1 O9 2.448(7) .
Er1 O10 2.378(7) .
Er1 O11 2.334(7) .
Er1 O12 2.328(11) .
Er1 O13 2.383(8) .
Er1 O14 2.293(8) .
Er1 O15 2.357(10) .
Er1 C100 2.788(11) .
Cu1 N2 2.065(8) 3_665
Cu1 N2 2.065(8) .
Cu1 O7 1.969(7) .
Cu1 O7 1.969(7) 3_665
Cu2 N1 2.046(9) .
Cu2 N1 2.046(9) 3_765
Cu2 O2 2.356(7) .
Cu2 O2 2.356(7) 3_765
Cu2 O3 1.991(9) 3_765
Cu2 O3 1.991(9) .
N1 C7 1.529(12) .
N1 C8 1.510(13) .
N1 C10 1.481(15) .
N2 C18 1.475(12) .
N2 C19 1.485(13) .
N2 C21 1.482(13) .
O1 C9 1.269(12) .
O2 C9 1.255(12) .
O3 C11 1.301(16) .
O4 C11 1.225(15) .
O5 C20 1.272(13) .
O6 C20 1.263(12) .
O7 C22 1.296(13) .
O8 C22 1.245(14) .
O9 C100 1.288(15) .
O10 C100 1.260(14) .
O11 H11A 0.966(8) .
O11 H11B 0.968(8) .
O12 H12A 0.965(13) .
O12 H12B 0.965(14) .
O13 H13A 0.968(9) .
O13 H13B 0.960(8) .
O14 H14A 0.973(9) .
O14 H14B 0.973(11) .
O15 H15A 0.975(15) .
O15 H15B 1.082(12) .
C1 C2 1.3900 .
C1 C6 1.3900 .
C1 C7 1.519(12) .
C2 H2 0.9300 .
C2 C3 1.3900 .
C3 H3 0.9300 .
C3 C4 1.3900 .
C4 H4 0.9300 .
C4 C5 1.3900 .
C5 H5 0.9300 .
C5 C6 1.3900 .
C6 H6 0.9300 .
C7 H7A 0.9700 .
C7 H7B 0.9700 .
C8 H8A 0.9700 .
C8 H8B 0.9700 .
C8 C9 1.561(15) .
C10 H10A 0.9700 .
C10 H10B 0.9700 .
C10 C11 1.554(16) .
C12 C13 1.3900 .
C12 C17 1.3900 .
C12 C18 1.554(12) .
C13 H13 0.9300 .
C13 C14 1.3900 .
C14 H14 0.9300 .
C14 C15 1.3900 .
C15 H15 0.9300 .
C15 C16 1.3900 .
C16 H16 0.9300 .
C16 C17 1.3900 .
C17 H17 0.9300 .
C18 H18A 0.9700 .
C18 H18B 0.9700 .
C19 H19A 0.9700 .
C19 H19B 0.9700 .
C19 C20 1.525(13) .
C21 H21A 0.9700 .
C21 H21B 0.9700 .
C21 C22 1.527(15) .
C100 C101 1.499(17) .
C101 H10C 0.9600 .
C101 H10D 0.9600 .
C101 H10E 0.9600 .
O16 H16A 0.97(2) .
O16 H16B 0.983(14) .
O17 H17A 1.04(2) .
O17 H17B 0.973(15) .
O18 H18C 0.965(17) .
O18 H18D 1.008(16) .

loop_
_geom_torsion_atom_site_label_1
_geom_torsion_atom_site_label_2
_geom_torsion_atom_site_label_3
_geom_torsion_atom_site_label_4
_geom_torsion
Er1 O1 C9 O2 -18.4(19)
Er1 O1 C9 C8 161.3(8)
Er1 O9 C100 O10 1.8(11)
Er1 O9 C100 C101 -179.8(12)
Er1 O10 C100 O9 -1.9(12)
Er1 O10 C100 C101 179.7(12)
Cu1 N2 C18 C12 175.3(7)
Cu1 N2 C19 C20 -39.6(11)
Cu1 N2 C21 C22 -27.2(9)
Cu1 O7 C22 O8 155.5(9)
Cu1 O7 C22 C21 -25.2(10)
Cu2 N1 C7 C1 175.6(7)
Cu2 N1 C8 C9 37.7(11)
Cu2 N1 C10 C11 19.4(10)
Cu2 O2 C9 O1 147.7(10)
Cu2 O2 C9 C8 -32.1(12)
Cu2 O3 C11 O4 179.5(11)
Cu2 O3 C11 C10 1.8(13)
N1 C8 C9 O1 -179.2(10)
N1 C8 C9 O2 0.5(15)
N1 C10 C11 O3 -14.9(14)
N1 C10 C11 O4 167.4(12)
N2 C19 C20 O5 -166.8(10)
N2 C19 C20 O6 14.3(15)
N2 C21 C22 O7 36.7(12)
N2 C21 C22 O8 -144.0(10)
C1 C2 C3 C4 0.0
C2 C1 C6 C5 0.0
C2 C1 C7 N1 -87.5(10)
C2 C3 C4 C5 0.0
C3 C4 C5 C6 0.0
C4 C5 C6 C1 0.0
C6 C1 C2 C3 0.0
C6 C1 C7 N1 94.8(9)
C7 N1 C8 C9 154.6(9)
C7 N1 C10 C11 -97.9(10)
C7 C1 C2 C3 -177.7(7)
C7 C1 C6 C5 177.7(7)
C8 N1 C7 C1 58.2(12)
C8 N1 C10 C11 137.8(9)
C10 N1 C7 C1 -66.9(11)
C10 N1 C8 C9 -80.3(11)
C12 C13 C14 C15 0.0
C13 C12 C17 C16 0.0
C13 C12 C18 N2 80.3(10)
C13 C14 C15 C16 0.0
C14 C15 C16 C17 0.0
C15 C16 C17 C12 0.0
C17 C12 C13 C14 0.0
C17 C12 C18 N2 -98.0(9)
C18 N2 C19 C20 -159.1(9)
C18 N2 C21 C22 90.9(10)
C18 C12 C13 C14 -178.3(7)
C18 C12 C17 C16 178.3(7)
C19 N2 C18 C12 -65.0(12)
C19 N2 C21 C22 -143.9(8)
C21 N2 C18 C12 58.9(11)
C21 N2 C19 C20 74.8(11)

loop_
_smtbx_masks_void_nr
_smtbx_masks_void_average_x
_smtbx_masks_void_average_y
_smtbx_masks_void_average_z
_smtbx_masks_void_volume
_smtbx_masks_void_count_electrons
1 0.275 0.742 0.159 50.7 10.2
2 0.275 0.758 0.659 50.7 10.2
3 0.725 0.242 0.341 50.7 10.8
4 0.725 0.258 0.841 50.7 10.8
